data_7721140
loop_
_publ_author_name
'Diodati, Alexander'
'Brantley, ChristiAnna L'
'Peralta, Juan E.'
'Figueroa, Amelia'
'Dobrzycki, Lukasz'
'Abboud, Khalil A.'
'Christou, George'

_publ_section_title
;
 Novel Fe<sub>4</sub> cluster topology from a new hexadentate chelate:
 magnetic analysis by experimental, DFT, and magnetostructural correlation
 methods.
;
_journal_name_full 'Dalton transactions (Cambridge, England : 2003)'
_journal_paper_doi 10.1039/d6dt01053a
_journal_year 2026
_chemical_absolute_configuration ad
_chemical_formula_sum 'C37 H56.4 Ce Fe2 N14 O24.7'
_chemical_formula_weight 1344.38
_space_group_crystal_system orthorhombic
_space_group_IT_number 19
_space_group_name_Hall 'P 2ac 2ab'
_space_group_name_H-M_alt 'P 21 21 21'
_atom_sites_solution_hydrogens mixed
_atom_sites_solution_primary 'Intrinsic Phasing'
_audit_creation_method
;FinalCif 2024.9-0 by Daniel Kratzert, Freiburg 2026, 
https://dkratzert.de/finalcif.html
;
_audit_update_record
;
2026-05-22 deposited with the CCDC.	2026-05-25 downloaded from the CCDC.
;
_cell_angle_alpha 90
_cell_angle_beta 90
_cell_angle_gamma 90
_cell_formula_units_Z 4
_cell_length_a 15.6621(3)
_cell_length_b 16.9239(4)
_cell_length_c 19.0133(4)
_cell_measurement_reflns_used 9834
_cell_measurement_temperature 100.14999999999998
_cell_measurement_theta_max 28.2838
_cell_measurement_theta_min 2.7359
_cell_measurement_wavelength 0.71073
_cell_volume 5039.74(19)
_computing_cell_refinement 'SAINT V8.41 (Bruker AXS LLC)'
_computing_data_collection 'APEX5 V2023.9-4 (Bruker AXS, 2023)'
_computing_data_reduction 'SAINT V8.41 (Bruker AXS LLC)'
_computing_molecular_graphics 'shelXle (C.B. Huebschle, rev 1503)'
_computing_structure_refinement 'SHELXL-2018/3 (Sheldrick G. M., 2015)'
_computing_structure_solution 'SHELXT-2018/2 (Sheldrick G. M., 2015)'
_diffrn_ambient_temperature 100(2)
_diffrn_detector 'charge integrating pixel array detector'
_diffrn_detector_area_resol_mean 7.391
_diffrn_detector_type 'Bruker PHOTON III'
_diffrn_measured_fraction_theta_full 0.998
_diffrn_measured_fraction_theta_max 0.998
_diffrn_measurement_details
;[mo_diod115_01_####.sfrm, Phi run, Counterclockwise Eulerian angles: dx= 70.00 
mm theta=   0.000 deg phi=   0.000 deg omega=   0.000 deg chi=  54.740 deg, 
width=   1.000, images= 180, first=   1, secs/image=   1.000, secs/degree=   
1.000, wavelength= 0.71073, kilovolts=  50.000, milliamps=   1.400, temperature=
   100.0]
[mo_diod115_02_####.sfrm, Phi run, Counterclockwise Eulerian angles: dx= 70.00 
mm theta=   0.000 deg phi= 180.000 deg omega=   0.000 deg chi=  54.740 deg, 
width=   1.000, images= 180, first=   1, secs/image=   1.000, secs/degree=   
1.000, wavelength= 0.71073, kilovolts=  50.000, milliamps=   1.401, temperature=
   100.0]
[mo_diod115_03_####.sfrm, Omega run, Counterclockwise Eulerian angles: dx= 70.00
 mm theta=   9.819 deg phi= 360.000 deg omega= 358.373 deg chi= -44.500 deg, 
width=   0.500, images= 272, first=   1, secs/image=   5.000, secs/degree=  
10.000, wavelength= 0.71073, kilovolts=  50.000, milliamps=   1.401, 
temperature=   100.0]
[mo_diod115_04_####.sfrm, Phi run, Counterclockwise Eulerian angles: dx= 70.00 
mm theta=   9.819 deg phi= 345.267 deg omega= 358.373 deg chi= -44.500 deg, 
width=   0.500, images= 269, first=   1, secs/image=   5.000, secs/degree=  
10.000, wavelength= 0.71073, kilovolts=  50.000, milliamps=   1.400, 
temperature=   100.0]
[mo_diod115_05_####.sfrm, Omega run, Counterclockwise Eulerian angles: dx= 70.00
 mm theta=   9.819 deg phi=  51.001 deg omega= 358.373 deg chi= -44.500 deg, 
width=   0.500, images= 272, first=   1, secs/image=   5.000, secs/degree=  
10.000, wavelength= 0.71073, kilovolts=  50.000, milliamps=   1.402, 
temperature=   100.0]
[mo_diod115_06_####.sfrm, Phi run, Counterclockwise Eulerian angles: dx= 70.00 
mm theta=   9.819 deg phi= 103.567 deg omega= 340.647 deg chi= -24.000 deg, 
width=  -0.500, images= 269, first=   1, secs/image=   5.000, secs/degree=  
10.000, wavelength= 0.71073, kilovolts=  50.000, milliamps=   1.400, 
temperature=   100.0]
;
_diffrn_measurement_device 'four-circle diffractometer'
_diffrn_measurement_device_type 'BRUKER D8 Venture with PHOTON III'
_diffrn_measurement_method '\w and \f scans'
_diffrn_radiation_monochromator 'HELIOS multilayer optics'
_diffrn_radiation_type MoK\a
_diffrn_radiation_wavelength 0.71073
_diffrn_reflns_av_R_equivalents 0.0424
_diffrn_reflns_av_unetI/netI 0.0272
_diffrn_reflns_Laue_measured_fraction_full 0.998
_diffrn_reflns_Laue_measured_fraction_max 0.998
_diffrn_reflns_limit_h_max 20
_diffrn_reflns_limit_h_min -20
_diffrn_reflns_limit_k_max 22
_diffrn_reflns_limit_k_min -17
_diffrn_reflns_limit_l_max 25
_diffrn_reflns_limit_l_min -23
_diffrn_reflns_number 76464
_diffrn_reflns_point_group_measured_fraction_full 0.998
_diffrn_reflns_point_group_measured_fraction_max 0.998
_diffrn_reflns_reduction_process narrow-frame
_diffrn_reflns_theta_full 28.299
_diffrn_reflns_theta_max 28.299
_diffrn_reflns_theta_min 2.07
_diffrn_source 'micro-focus X-ray tube'
_diffrn_source_current 1.4
_diffrn_source_target Mo
_diffrn_source_type 'INCOATEC I\mS 3.0'
_diffrn_source_voltage 50.0
_exptl_absorpt_coefficient_mu 1.557
_exptl_absorpt_correction_T_max 0.85
_exptl_absorpt_correction_T_min 0.747
_exptl_absorpt_correction_type multi-scan
_exptl_absorpt_process_details 'SADABS-2016/2 - Bruker AXS area detector scaling and absorption correction'
_exptl_crystal_colour green
_exptl_crystal_density_diffrn 1.772
_exptl_crystal_description plate
_exptl_crystal_F_000 2736
_exptl_crystal_size_max 0.199
_exptl_crystal_size_mid 0.111
_exptl_crystal_size_min 0.108
_refine_diff_density_max 1.063
_refine_diff_density_min -0.955
_refine_diff_density_rms 0.074
_refine_ls_abs_structure_details
;
 Refined as an inversion twin.
;
_refine_ls_abs_structure_Flack 0.546(12)
_refine_ls_extinction_method none
_refine_ls_goodness_of_fit_ref 1.089
_refine_ls_hydrogen_treatment mixed
_refine_ls_matrix_type full
_refine_ls_number_parameters 866
_refine_ls_number_reflns 12503
_refine_ls_number_restraints 161
_refine_ls_restrained_S_all 1.103
_refine_ls_R_factor_all 0.0336
_refine_ls_R_factor_gt 0.0312
_refine_ls_shift/su_max 0.001
_refine_ls_shift/su_mean 0.000
_refine_ls_structure_factor_coef Fsqd
_refine_ls_weighting_details 'w=1/[\s^2^(Fo^2^)+(0.0265P)^2^+5.7570P] where P=(Fo^2^+2Fc^2^)/3'
_refine_ls_weighting_scheme calc
_refine_ls_wR_factor_gt 0.0696
_refine_ls_wR_factor_ref 0.0709
_reflns_Friedel_coverage 0.826
_reflns_Friedel_fraction_full 0.999
_reflns_Friedel_fraction_max 0.998
_reflns_number_gt 11849
_reflns_number_total 12503
_reflns_threshold_expression 'I > 2\s(I)'
_cod_data_source_file d6dt01053a2.cif
_cod_data_source_block diod115
_cod_depositor_comments
;
The following automatic conversions were performed:

data item '_exptl_absorpt_correction_type' value 'Multi-Scan' was
changed to 'multi-scan' in accordance with the
/home/data/users/saulius/crontab/automatic-downloads/rss-feeds/RSC/lib/dictionaries/cif_core.dic
dictionary named 'cif_core.dic' version 2.4.2 last updated on
2011-04-26.

Automatic conversion script
Id: cif_fix_values 8170 2020-07-09 18:12:32Z antanas 
;
_cod_original_formula_sum 'C37 H56.40 Ce Fe2 N14 O24.70'
_cod_database_code 7721140
_shelx_shelxl_version_number 2019/3
_shelx_space_group_comment
;
The symmetry employed for this shelxl refinement is uniquely defined
by the following loop, which should always be used as a source of
symmetry information in preference to the above space-group names.
They are only intended as comments.
;
_exptl_bruker_absorpt_correction_t_ratio 0.864
_shelx_estimated_absorpt_t_min 0.747
_shelx_estimated_absorpt_t_max 0.850
_bruker_diffrn_measurement_temperature_device 'Oxford Cryostream 800'
_diffrn_measurement_bruker_total_exposure_time 5770.0
_diffrn_reflns_bruker_av_norm_i 2508.44
_diffrn_reflns_bruker_number_gt 68809
_computing_bruker_data_scaling 'SADABS-2016/2 - Bruker AXS area detector scaling and absorption correction'
_geom_details
; All esds (except the esd in the dihedral angle between two l.s. planes)
 are estimated using the full covariance matrix.  The cell esds are taken
 into account individually in the estimation of esds in distances, angles
 and torsion angles; correlations between esds in cell parameters are only
 used when they are defined by crystal symmetry.  An approximate (isotropic)
 treatment of cell esds is used for estimating esds involving l.s. planes.
;

loop_
_space_group_symop_operation_xyz
'x, y, z'
'-x+1/2, -y, z+1/2'
'-x, y+1/2, -z+1/2'
'x+1/2, -y+1/2, -z'

loop_
_atom_site_label
_atom_site_type_symbol
_atom_site_fract_x
_atom_site_fract_y
_atom_site_fract_z
_atom_site_U_iso_or_equiv
_atom_site_adp_type
_atom_site_occupancy
_atom_site_site_symmetry_order
_atom_site_calc_flag
_atom_site_refinement_flags_posn
_atom_site_refinement_flags_adp
_atom_site_refinement_flags_occupancy
_atom_site_disorder_assembly
_atom_site_disorder_group
Ce1 Ce 0.23888(2) 0.20532(2) 0.68862(2) 0.02092(6) Uani 1 1 d D . . . .
Fe1 Fe 0.27712(4) 0.70298(4) 0.60354(3) 0.02141(13) Uani 1 1 d . . . . .
Fe2 Fe 0.27192(3) 0.70158(4) 0.77675(3) 0.01649(11) Uani 1 1 d D . . . .
O1 O 0.23807(18) 0.67545(15) 0.68942(15) 0.0203(5) Uani 1 1 d . . . . .
O2 O 0.3566(2) 0.78803(19) 0.62892(15) 0.0250(6) Uani 0.5 1 d D . P A 1
H2O H 0.366(8) 0.795(4) 0.6780(9) 0.037 Uiso 0.5 1 d D U P B 1
O3 O 0.36582(19) 0.77621(17) 0.75361(15) 0.0200(6) Uani 0.5 1 d D . P C 1
O2B O 0.3566(2) 0.78803(19) 0.62892(15) 0.0250(6) Uani 0.5 1 d D . P A 2
O3B O 0.36582(19) 0.77621(17) 0.75361(15) 0.0200(6) Uani 0.5 1 d D . P C 2
H3OB H 0.371(7) 0.793(5) 0.7058(9) 0.030 Uiso 0.5 1 d D U P D 2
O4 O 0.1036(3) 0.4642(2) 0.5070(2) 0.0373(8) Uani 1 1 d . . . . .
H4A H 0.115070 0.449477 0.548151 0.056 Uiso 1 1 calc R U . . .
N1 N 0.3778(3) 0.6176(2) 0.60003(18) 0.0235(8) Uani 1 1 d . . . . .
N2 N 0.2219(2) 0.6093(2) 0.53353(19) 0.0249(8) Uani 1 1 d . . . . .
N3 N 0.3150(3) 0.7520(2) 0.4981(2) 0.0296(9) Uani 1 1 d . . . . .
N4 N 0.1725(3) 0.7797(2) 0.58002(19) 0.0274(9) Uani 1 1 d . . . . .
N5 N 0.3432(2) 0.5930(2) 0.78715(18) 0.0190(7) Uani 1 1 d . . . . .
N8 N 0.1860(2) 0.8006(2) 0.78583(17) 0.0190(6) Uani 1 1 d . . . . .
N9 N 0.3195(5) 0.0427(4) 0.6975(4) 0.0286(12) Uani 0.9 1 d D U P E 1
O6 O 0.2603(2) 0.0571(2) 0.65408(18) 0.0284(7) Uani 0.9 1 d D . P E 1
O7 O 0.3418(3) 0.0988(2) 0.7378(2) 0.0336(9) Uani 0.9 1 d D . P E 1
O8 O 0.3542(9) -0.0225(4) 0.6999(6) 0.045(3) Uani 0.9 1 d D U P E 1
N9' N 0.325(4) 0.042(3) 0.690(2) 0.025(7) Uiso 0.1 1 d D U P E 2
O6' O 0.3462(19) 0.0960(16) 0.6480(17) 0.036(8) Uiso 0.1 1 d D . P E 2
O7' O 0.272(2) 0.0643(12) 0.7363(18) 0.041(9) Uiso 0.1 1 d D . P E 2
O8' O 0.353(10) -0.026(4) 0.686(5) 0.039(8) Uiso 0.1 1 d D U P E 2
N10 N 0.3742(4) 0.2573(4) 0.5833(3) 0.0331(13) Uani 0.9 1 d D U P E 1
O9 O 0.3705(2) 0.1858(2) 0.60520(19) 0.0279(8) Uani 0.9 1 d D . P E 1
O10 O 0.3165(2) 0.3039(2) 0.60076(18) 0.0278(8) Uani 0.9 1 d D . P E 1
O11 O 0.4341(3) 0.2804(3) 0.5470(3) 0.0425(13) Uani 0.9 1 d D . P E 1
N10' N 0.378(3) 0.251(3) 0.583(2) 0.033(8) Uiso 0.1 1 d D U P E 2
O9' O 0.3847(17) 0.267(3) 0.6492(18) 0.062(13) Uiso 0.1 1 d D . P E 2
O10' O 0.307(3) 0.224(3) 0.5629(11) 0.071(14) Uiso 0.1 1 d D . P E 2
O11' O 0.427(3) 0.255(3) 0.532(2) 0.034(13) Uiso 0.1 1 d D . P E 2
N11 N 0.1630(3) 0.3715(3) 0.6681(2) 0.0289(10) Uani 0.9 1 d D . P F 1
O12 O 0.1432(2) 0.3163(2) 0.6281(2) 0.0276(8) Uani 0.9 1 d D . P F 1
O13 O 0.2102(3) 0.3575(2) 0.7190(3) 0.0346(10) Uani 0.9 1 d D U P F 1
O14 O 0.1348(3) 0.4398(2) 0.6574(2) 0.0336(9) Uani 0.9 1 d D U P F 1
N11' N 0.163(2) 0.3707(18) 0.7202(16) 0.028(9) Uiso 0.1 1 d D . P G 2
O12' O 0.135(2) 0.3105(16) 0.748(2) 0.068(14) Uiso 0.1 1 d D . P G 2
O13' O 0.241(2) 0.3601(10) 0.717(2) 0.034(7) Uiso 0.1 1 d D U P G 2
O14' O 0.140(3) 0.438(2) 0.701(2) 0.050(7) Uiso 0.1 1 d D U P G 2
N12 N 0.3642(4) 0.2621(4) 0.8013(3) 0.0252(15) Uani 0.9 1 d D . P E 1
O15 O 0.2881(2) 0.2401(2) 0.81472(19) 0.0287(7) Uani 0.9 1 d D . P E 1
O16 O 0.3846(2) 0.2661(2) 0.73748(19) 0.0266(8) Uani 0.9 1 d D . P E 1
O17 O 0.4154(6) 0.2787(4) 0.8485(5) 0.0362(16) Uani 0.9 1 d D U P E 1
N12' N 0.365(3) 0.248(2) 0.811(2) 0.018(16) Uiso 0.1 1 d D . P E 2
O15' O 0.304(2) 0.2899(18) 0.7897(15) 0.042(8) Uiso 0.1 1 d D . P E 2
O16' O 0.364(2) 0.181(2) 0.7825(19) 0.059(13) Uiso 0.1 1 d D . P E 2
O17' O 0.417(5) 0.267(5) 0.856(4) 0.033(8) Uiso 0.1 1 d D U P E 2
N13 N 0.1001(4) 0.1642(4) 0.7964(3) 0.0347(13) Uani 0.9 1 d D U P E 1
O18 O 0.1634(2) 0.1192(2) 0.78349(19) 0.0294(8) Uani 0.9 1 d D . P E 1
O19 O 0.1010(3) 0.2317(2) 0.7671(2) 0.0323(9) Uani 0.9 1 d D . P E 1
O20 O 0.0423(4) 0.1411(3) 0.8354(3) 0.0508(16) Uani 0.9 1 d D U P E 1
N13' N 0.105(3) 0.156(3) 0.799(2) 0.037(8) Uiso 0.1 1 d D U P E 2
O18' O 0.182(2) 0.170(3) 0.8146(11) 0.056(11) Uiso 0.1 1 d D . P E 2
O19' O 0.0953(16) 0.137(2) 0.7353(18) 0.047(10) Uiso 0.1 1 d D . P E 2
O20' O 0.048(3) 0.162(4) 0.844(3) 0.045(7) Uiso 0.1 1 d D U P E 2
N14 N 0.1202(3) 0.1355(5) 0.5767(3) 0.024(3) Uani 0.9 1 d D . P E 1
O21 O 0.0989(2) 0.1402(2) 0.64001(19) 0.0270(8) Uani 0.9 1 d D . P E 1
O22 O 0.1904(2) 0.1677(2) 0.55908(18) 0.0260(8) Uani 0.9 1 d D . P E 1
O23 O 0.0748(4) 0.1017(4) 0.5336(3) 0.0375(15) Uani 0.9 1 d D . P E 1
N14' N 0.120(3) 0.144(2) 0.579(2) 0.05(4) Uiso 0.1 1 d D . P E 2
O21' O 0.1126(16) 0.214(2) 0.6000(15) 0.038(8) Uiso 0.1 1 d D . P E 2
O22' O 0.174(2) 0.0955(15) 0.6054(17) 0.042(9) Uiso 0.1 1 d D . P E 2
O23' O 0.072(4) 0.123(3) 0.532(3) 0.028(15) Uiso 0.1 1 d D . P E 2
C1 C 0.4548(3) 0.6284(3) 0.6310(2) 0.0271(9) Uani 1 1 d . . . . .
H1 H 0.466680 0.677991 0.652346 0.033 Uiso 1 1 calc R U . . .
C2 C 0.5165(3) 0.5704(3) 0.6329(2) 0.0290(10) Uani 1 1 d . . . . .
H2 H 0.569348 0.578932 0.656147 0.035 Uiso 1 1 calc R U . . .
C3 C 0.4990(3) 0.4990(3) 0.5997(2) 0.0301(10) Uani 1 1 d . . . . .
H3 H 0.541236 0.458656 0.598224 0.036 Uiso 1 1 calc R U . . .
C4 C 0.4205(3) 0.4867(3) 0.5689(2) 0.0269(9) Uani 1 1 d . . . . .
H4 H 0.407489 0.437756 0.546890 0.032 Uiso 1 1 calc R U . . .
C5 C 0.3607(3) 0.5473(3) 0.5706(2) 0.0231(9) Uani 1 1 d . . . . .
C6 C 0.2711(3) 0.5348(2) 0.5449(2) 0.0255(9) Uani 1 1 d . . . . .
H6A H 0.273274 0.505178 0.500017 0.031 Uiso 1 1 calc R U . . .
H6B H 0.240180 0.501726 0.579459 0.031 Uiso 1 1 calc R U . . .
C7 C 0.2294(4) 0.6391(3) 0.4597(2) 0.0328(11) Uani 1 1 d . . . . .
H7A H 0.180761 0.674657 0.449296 0.039 Uiso 1 1 calc R U . . .
H7B H 0.226718 0.594022 0.426629 0.039 Uiso 1 1 calc R U . . .
C8 C 0.3125(4) 0.6836(3) 0.4489(2) 0.0341(12) Uani 1 1 d . . . . .
H8A H 0.361497 0.648062 0.457977 0.041 Uiso 1 1 calc R U . . .
H8B H 0.316342 0.702476 0.399688 0.041 Uiso 1 1 calc R U . . .
C9 C 0.2562(4) 0.8166(3) 0.4761(2) 0.0345(11) Uani 1 1 d . . . . .
H9A H 0.231262 0.802955 0.429833 0.041 Uiso 1 1 calc R U . . .
H9B H 0.289745 0.865786 0.470075 0.041 Uiso 1 1 calc R U . . .
C10 C 0.1841(3) 0.8323(3) 0.5279(2) 0.0306(10) Uani 1 1 d . . . . .
C11 C 0.1301(4) 0.8969(4) 0.5203(3) 0.0454(14) Uani 1 1 d . . . . .
H11 H 0.140727 0.935123 0.484740 0.055 Uiso 1 1 calc R U . . .
C12 C 0.0612(4) 0.9050(4) 0.5646(4) 0.0520(16) Uani 1 1 d . . . . .
H12 H 0.024192 0.949269 0.560197 0.062 Uiso 1 1 calc R U . . .
C13 C 0.0462(4) 0.8483(3) 0.6156(3) 0.0397(12) Uani 1 1 d . . . . .
H13 H -0.002830 0.851118 0.644908 0.048 Uiso 1 1 calc R U . . .
C14 C 0.1039(3) 0.7877(3) 0.6226(3) 0.0311(10) Uani 1 1 d . . . . .
H14 H 0.095354 0.749858 0.658847 0.037 Uiso 1 1 calc R U . . .
C15 C 0.4022(3) 0.7826(3) 0.5098(2) 0.0323(11) Uani 1 1 d . . . . .
H15A H 0.420002 0.815775 0.469491 0.039 Uiso 1 1 calc R U . . .
H15B H 0.442996 0.738189 0.514256 0.039 Uiso 1 1 calc R U . . .
C16 C 0.4021(4) 0.8316(3) 0.5772(2) 0.0314(11) Uani 1 1 d . . . . .
H16A H 0.461333 0.841435 0.593100 0.038 Uiso 1 1 calc R U . A 1
H16B H 0.374020 0.883226 0.568871 0.038 Uiso 1 1 calc R U . A 1
C17 C 0.1305(3) 0.5978(3) 0.5543(3) 0.0295(10) Uani 1 1 d . . . . .
H17A H 0.102769 0.650381 0.555650 0.035 Uiso 1 1 calc R U . . .
H17B H 0.129412 0.576512 0.602822 0.035 Uiso 1 1 calc R U . . .
C18 C 0.0764(3) 0.5439(3) 0.5082(3) 0.0331(11) Uani 1 1 d . . . . .
H18A H 0.016630 0.545743 0.525032 0.040 Uiso 1 1 calc R U . . .
H18B H 0.077119 0.564640 0.459482 0.040 Uiso 1 1 calc R U . . .
C21 C 0.3297(3) 0.5282(3) 0.7475(2) 0.0238(9) Uani 1 1 d . . . . .
H21 H 0.283637 0.528675 0.714938 0.029 Uiso 1 1 calc R U . . .
C22 C 0.3790(3) 0.4617(3) 0.7518(2) 0.0267(10) Uani 1 1 d . . . . .
H22 H 0.367038 0.416597 0.723721 0.032 Uiso 1 1 calc R U . . .
C23 C 0.4472(3) 0.4620(3) 0.7985(2) 0.0282(10) Uani 1 1 d . . . . .
H23 H 0.483400 0.417147 0.802240 0.034 Uiso 1 1 calc R U . . .
C24 C 0.4619(3) 0.5275(3) 0.8392(2) 0.0254(9) Uani 1 1 d . . . . .
H24 H 0.508333 0.528444 0.871378 0.031 Uiso 1 1 calc R U . . .
C25 C 0.4083(3) 0.5927(3) 0.8329(2) 0.0213(9) Uani 1 1 d D . . . .
C26 C 0.4270(6) 0.6689(4) 0.8695(5) 0.026(2) Uani 0.7 1 d D U P C 1
H26A H 0.469841 0.699273 0.842377 0.031 Uiso 0.7 1 calc R U P C 1
H26B H 0.450745 0.658196 0.916760 0.031 Uiso 0.7 1 calc R U P C 1
N6 N 0.3456(2) 0.7167(2) 0.87622(18) 0.0218(7) Uani 0.7 1 d D . P C 1
C27 C 0.2988(5) 0.6870(4) 0.9383(3) 0.0259(15) Uani 0.7 1 d D . P C 1
H27A H 0.318031 0.714619 0.981354 0.031 Uiso 0.7 1 calc R U P C 1
H27B H 0.308893 0.629605 0.944352 0.031 Uiso 0.7 1 calc R U P C 1
C28 C 0.2066(4) 0.7026(5) 0.9253(3) 0.0286(13) Uani 0.7 1 d D U P C 1
H28A H 0.197254 0.760404 0.923517 0.034 Uiso 0.7 1 calc R U P C 1
H28B H 0.172947 0.681357 0.965069 0.034 Uiso 0.7 1 calc R U P C 1
N7 N 0.1746(4) 0.6661(4) 0.8575(4) 0.0200(13) Uani 0.7 1 d D . P C 1
C37 C 0.1606(5) 0.5809(4) 0.8714(3) 0.0290(14) Uani 0.7 1 d D U P C 1
H37A H 0.124780 0.575670 0.914048 0.035 Uiso 0.7 1 calc R U P C 1
H37B H 0.216460 0.556110 0.881732 0.035 Uiso 0.7 1 calc R U P C 1
C38 C 0.1188(5) 0.5356(4) 0.8127(4) 0.0336(14) Uani 0.7 1 d D . P C 1
H38A H 0.057267 0.548643 0.810018 0.040 Uiso 0.7 1 calc R U P C 1
H38B H 0.145702 0.549031 0.767085 0.040 Uiso 0.7 1 calc R U P C 1
O5 O 0.1301(4) 0.4535(3) 0.8279(3) 0.0417(13) Uani 0.7 1 d D . P C 1
H5A H 0.154156 0.431281 0.793732 0.063 Uiso 0.7 1 calc R U P C 1
C26' C 0.4155(14) 0.6621(11) 0.8818(13) 0.028(6) Uiso 0.3 1 d D U P C 2
H26C H 0.418614 0.642411 0.930761 0.034 Uiso 0.3 1 calc R U P C 2
H26D H 0.469419 0.690461 0.871682 0.034 Uiso 0.3 1 calc R U P C 2
N6' N 0.3456(2) 0.7167(2) 0.87622(18) 0.0218(7) Uani 0.3 1 d D . P C 2
C27' C 0.2718(10) 0.7069(10) 0.9306(9) 0.023(4) Uiso 0.3 1 d D . P C 2
H27C H 0.295954 0.698875 0.978212 0.028 Uiso 0.3 1 calc R U P C 2
H27D H 0.236421 0.755345 0.931506 0.028 Uiso 0.3 1 calc R U P C 2
C28' C 0.2164(8) 0.6361(7) 0.9108(6) 0.015(2) Uiso 0.3 1 d D U P C 2
H28C H 0.252735 0.588434 0.907673 0.018 Uiso 0.3 1 calc R U P C 2
H28D H 0.173637 0.627120 0.948337 0.018 Uiso 0.3 1 calc R U P C 2
N7' N 0.1718(10) 0.6476(10) 0.8434(8) 0.025(5) Uiso 0.15 1 d D . P C 2
C37' C 0.1260(17) 0.5889(14) 0.8055(11) 0.017(4) Uiso 0.15 1 d D U P C 2
H37C H 0.167770 0.560628 0.775679 0.020 Uiso 0.15 1 calc R U P C 2
H37D H 0.086576 0.616900 0.773322 0.020 Uiso 0.15 1 calc R U P C 2
C38' C 0.0744(9) 0.5272(8) 0.8433(7) 0.019(3) Uiso 0.15 1 d D . P C 2
H38D H 0.014265 0.534181 0.828480 0.022 Uiso 0.15 1 calc R U P C 2
H38C H 0.093050 0.475172 0.825062 0.022 Uiso 0.15 1 calc R U P C 2
O5' O 0.0743(13) 0.5219(12) 0.9139(9) 0.026(4) Uiso 0.15 1 d D . P C 2
H5'A H 0.031746 0.546050 0.930080 0.039 Uiso 0.15 1 calc R U P C 2
N7" N 0.1718(10) 0.6476(10) 0.8434(8) 0.025(5) Uiso 0.15 1 d D . P C 3
C37" C 0.1531(16) 0.5711(12) 0.8116(14) 0.017(4) Uiso 0.15 1 d D U P C 3
H37E H 0.203926 0.536800 0.816636 0.021 Uiso 0.15 1 calc R U P C 3
H37F H 0.143130 0.578995 0.760624 0.021 Uiso 0.15 1 calc R U P C 3
C38" C 0.0744(9) 0.5272(8) 0.8433(7) 0.019(3) Uiso 0.15 1 d D . P C 3
H38E H 0.041198 0.560146 0.876508 0.022 Uiso 0.15 1 calc R U P C 3
H38F H 0.036401 0.504172 0.807066 0.022 Uiso 0.15 1 calc R U P C 3
O5" O 0.1272(13) 0.4686(11) 0.8782(11) 0.026(4) Uiso 0.15 1 d D . P C 3
H5"A H 0.150186 0.439366 0.847966 0.038 Uiso 0.15 1 calc R U P C 3
C29 C 0.0949(3) 0.7052(3) 0.8439(3) 0.0371(11) Uani 1 1 d . . . . .
H29A H 0.059601 0.705676 0.887086 0.044 Uiso 1 1 calc R U . C 1
H29B H 0.063091 0.676451 0.806859 0.044 Uiso 1 1 calc R U . C 1
C30 C 0.1122(3) 0.7892(3) 0.8201(2) 0.0245(8) Uani 1 1 d . . . . .
C31 C 0.0523(3) 0.8494(3) 0.8281(3) 0.0364(12) Uani 1 1 d . . . . .
H31 H 0.001032 0.840302 0.853505 0.044 Uiso 1 1 calc R U . . .
C32 C 0.0685(3) 0.9221(3) 0.7987(3) 0.0353(12) Uani 1 1 d . . . . .
H32 H 0.028726 0.963983 0.803982 0.042 Uiso 1 1 calc R U . . .
C33 C 0.1427(3) 0.9335(3) 0.7617(3) 0.0308(10) Uani 1 1 d . . . . .
H33 H 0.154238 0.982836 0.739712 0.037 Uiso 1 1 calc R U . . .
C34 C 0.1999(3) 0.8724(3) 0.7570(2) 0.0252(9) Uani 1 1 d . . . . .
H34 H 0.251865 0.880910 0.732297 0.030 Uiso 1 1 calc R U . . .
C35 C 0.3682(3) 0.8017(3) 0.8775(2) 0.0228(8) Uani 1 1 d . . . . .
H35A H 0.409844 0.812165 0.915570 0.027 Uiso 1 1 calc R U . C 1
H35B H 0.316543 0.833948 0.886395 0.027 Uiso 1 1 calc R U . C 1
C36 C 0.4067(3) 0.8233(2) 0.8066(2) 0.0229(8) Uani 1 1 d . . . . .
H36A H 0.397693 0.880105 0.796838 0.027 Uiso 1 1 calc R U . C 1
H36B H 0.468911 0.812778 0.806898 0.027 Uiso 1 1 calc R U . C 1
O311 O 0.2961(5) 0.0924(4) 0.4613(3) 0.0623(19) Uani 0.7 1 d D . P H 1
H311 H 0.290403 0.135757 0.482223 0.093 Uiso 0.7 1 calc R U P H 1
C311 C 0.3680(8) 0.0547(6) 0.4854(5) 0.060(3) Uani 0.7 1 d D . P H 1
H31A H 0.412110 0.093921 0.496141 0.089 Uiso 0.7 1 calc R U P H 1
H31B H 0.389064 0.018328 0.449272 0.089 Uiso 0.7 1 calc R U P H 1
H31C H 0.354029 0.024916 0.528122 0.089 Uiso 0.7 1 calc R U P H 1
O312 O 0.3230(9) -0.0008(8) 0.5208(7) 0.047(3) Uiso 0.3 1 d D . P I 2
H312 H 0.305432 0.028431 0.553399 0.071 Uiso 0.3 1 calc R U P I 2
C312 C 0.328(2) 0.041(2) 0.4612(14) 0.076(9) Uiso 0.3 1 d D . P I 2
H31D H 0.272374 0.063459 0.449930 0.114 Uiso 0.3 1 calc R U P I 2
H31E H 0.346931 0.006443 0.422785 0.114 Uiso 0.3 1 calc R U P I 2
H31F H 0.369900 0.083836 0.467292 0.114 Uiso 0.3 1 calc R U P I 2
O1W O 0.2089(5) -0.0113(5) 0.3798(4) 0.073(2) Uani 0.7 1 d D . P J 1
H1WA H 0.238(8) 0.021(6) 0.414(4) 0.109 Uiso 0.7 1 d D U P K 1
H1WB H 0.226(8) 0.012(6) 0.336(3) 0.109 Uiso 0.7 1 d D U P L 1

loop_
_atom_site_aniso_label
_atom_site_aniso_U_11
_atom_site_aniso_U_22
_atom_site_aniso_U_33
_atom_site_aniso_U_23
_atom_site_aniso_U_13
_atom_site_aniso_U_12
Ce1 0.01566(9) 0.02187(10) 0.02523(10) 0.00389(10) 0.00027(9) -0.00217(8)
Fe1 0.0314(3) 0.0161(3) 0.0167(2) -0.0016(2) -0.0041(2) 0.0002(3)
Fe2 0.0180(3) 0.0142(2) 0.0173(2) -0.0006(2) -0.0004(2) -0.0017(3)
O1 0.0229(13) 0.0166(11) 0.0214(12) -0.0025(11) -0.0031(14) -0.0009(10)
O2 0.0386(17) 0.0195(15) 0.0168(13) -0.0004(13) 0.0006(12) -0.0101(15)
O3 0.0218(14) 0.0199(15) 0.0182(14) -0.0014(11) -0.0018(11) -0.0063(11)
O2B 0.0386(17) 0.0195(15) 0.0168(13) -0.0004(13) 0.0006(12) -0.0101(15)
O3B 0.0218(14) 0.0199(15) 0.0182(14) -0.0014(11) -0.0018(11) -0.0063(11)
O4 0.051(2) 0.0229(17) 0.0374(19) -0.0067(14) -0.0082(18) -0.0032(16)
N1 0.032(2) 0.0204(18) 0.0176(17) -0.0024(14) 0.0016(15) -0.0011(16)
N2 0.033(2) 0.0196(17) 0.0222(17) -0.0038(14) -0.0055(15) 0.0027(15)
N3 0.046(3) 0.023(2) 0.0203(17) 0.0000(15) -0.0014(17) -0.0026(17)
N4 0.041(2) 0.0175(19) 0.0241(18) -0.0001(14) -0.0154(16) -0.0018(15)
N5 0.0223(17) 0.0165(16) 0.0181(16) 0.0001(13) 0.0023(13) 0.0015(13)
N8 0.0198(15) 0.0166(16) 0.0207(15) -0.0024(14) -0.0017(12) -0.0025(14)
N9 0.021(2) 0.026(2) 0.039(3) 0.010(2) 0.009(2) -0.0011(16)
O6 0.0279(18) 0.0248(16) 0.0327(18) 0.0034(14) 0.0016(16) -0.0004(16)
O7 0.0275(19) 0.031(2) 0.043(2) 0.0130(18) -0.0076(17) -0.0006(16)
O8 0.028(2) 0.026(2) 0.080(7) 0.018(3) 0.008(5) 0.0036(18)
N10 0.019(2) 0.041(3) 0.039(3) 0.016(2) -0.0019(19) -0.008(2)
O9 0.0224(17) 0.028(2) 0.0333(19) 0.0084(15) 0.0068(14) -0.0015(14)
O10 0.0218(16) 0.031(2) 0.0307(18) 0.0099(16) 0.0025(13) -0.0016(15)
O11 0.031(2) 0.042(3) 0.055(3) 0.018(3) 0.016(2) -0.009(2)
N11 0.022(2) 0.027(2) 0.037(2) 0.0131(18) 0.0040(18) -0.0013(17)
O12 0.0216(17) 0.0270(19) 0.0343(19) 0.0043(15) -0.0025(15) -0.0018(14)
O13 0.020(2) 0.029(2) 0.054(3) 0.0044(17) -0.004(2) -0.0031(16)
O14 0.032(2) 0.0234(19) 0.045(2) 0.0100(17) 0.0043(18) 0.0017(16)
N12 0.032(3) 0.019(2) 0.025(3) 0.008(2) -0.005(2) 0.002(2)
O15 0.0285(17) 0.0362(19) 0.0214(16) 0.0053(16) -0.0001(15) -0.0077(14)
O16 0.0224(17) 0.0265(18) 0.0309(19) 0.0060(15) 0.0008(15) -0.0040(14)
O17 0.037(2) 0.035(4) 0.037(3) -0.001(3) -0.014(2) 0.002(2)
N13 0.033(3) 0.036(3) 0.035(3) -0.009(2) 0.012(2) -0.008(2)
O18 0.035(2) 0.0239(18) 0.0296(18) 0.0043(15) 0.0073(16) -0.0029(16)
O19 0.032(2) 0.0262(19) 0.039(2) 0.0007(16) 0.0110(17) 0.0015(15)
O20 0.050(3) 0.048(4) 0.055(3) -0.013(2) 0.035(2) -0.017(2)
N14 0.024(4) 0.021(3) 0.027(4) 0.0066(17) -0.0042(17) -0.0034(17)
O21 0.0175(16) 0.033(2) 0.0305(19) 0.0016(15) 0.0005(14) -0.0048(14)
O22 0.0265(18) 0.0277(18) 0.0238(17) 0.0031(14) 0.0017(14) -0.0055(14)
O23 0.046(3) 0.034(3) 0.032(3) 0.011(2) -0.0190(19) -0.015(3)
C1 0.032(2) 0.028(2) 0.022(2) -0.0011(18) -0.0010(18) -0.0056(19)
C2 0.029(2) 0.032(3) 0.026(2) 0.0030(19) -0.0004(19) -0.0006(19)
C3 0.038(3) 0.024(2) 0.028(2) 0.0030(18) 0.003(2) 0.009(2)
C4 0.039(3) 0.022(2) 0.021(2) -0.0024(17) 0.0022(19) 0.0000(19)
C5 0.032(2) 0.020(2) 0.0164(18) 0.0006(16) 0.0028(17) -0.0002(17)
C6 0.035(2) 0.0184(19) 0.023(2) -0.0048(15) -0.0051(18) 0.0014(18)
C7 0.054(3) 0.027(2) 0.0179(19) -0.0040(17) -0.009(2) 0.005(2)
C8 0.055(3) 0.029(3) 0.019(2) -0.0010(18) -0.001(2) -0.001(2)
C9 0.056(3) 0.023(2) 0.024(2) 0.0057(16) -0.011(2) -0.005(2)
C10 0.044(3) 0.026(2) 0.022(2) -0.0006(18) -0.015(2) -0.001(2)
C11 0.052(3) 0.040(3) 0.045(3) 0.020(3) -0.013(3) 0.005(3)
C12 0.050(4) 0.047(4) 0.059(4) 0.016(3) -0.015(3) 0.017(3)
C13 0.035(3) 0.042(3) 0.042(3) 0.001(2) -0.011(2) 0.008(2)
C14 0.038(2) 0.027(2) 0.028(2) -0.002(2) -0.0113(19) 0.001(2)
C15 0.045(3) 0.030(3) 0.022(2) 0.0036(18) 0.0037(19) -0.006(2)
C16 0.046(3) 0.029(2) 0.020(2) 0.0064(19) -0.001(2) -0.012(2)
C17 0.033(2) 0.022(2) 0.034(3) -0.0069(19) -0.007(2) 0.0015(19)
C18 0.041(3) 0.022(2) 0.036(3) -0.004(2) -0.013(2) 0.000(2)
C21 0.028(2) 0.021(2) 0.022(2) -0.0006(17) 0.0000(17) -0.0005(17)
C22 0.038(3) 0.021(2) 0.021(2) -0.0005(17) 0.0075(19) 0.0019(18)
C23 0.032(2) 0.023(2) 0.030(3) 0.0064(18) 0.0107(19) 0.0083(18)
C24 0.021(2) 0.028(2) 0.027(2) 0.0082(18) 0.0017(17) 0.0034(17)
C25 0.024(2) 0.020(2) 0.0205(19) 0.0040(15) 0.0037(16) -0.0015(16)
C26 0.035(4) 0.021(3) 0.021(4) 0.006(3) -0.012(3) -0.003(3)
N6 0.0291(18) 0.0190(18) 0.0171(16) -0.0021(14) -0.0010(14) -0.0057(15)
C27 0.044(4) 0.020(3) 0.014(3) 0.000(2) -0.001(3) -0.003(3)
C28 0.036(3) 0.029(3) 0.020(3) 0.003(3) 0.006(2) -0.004(3)
N7 0.017(3) 0.017(3) 0.026(3) 0.005(3) 0.004(2) -0.004(2)
C37 0.034(3) 0.026(3) 0.028(3) 0.003(3) 0.004(3) -0.006(3)
C38 0.040(4) 0.029(4) 0.032(3) 0.004(3) 0.002(4) -0.002(3)
O5 0.055(3) 0.022(2) 0.048(4) 0.001(2) 0.009(3) -0.010(2)
N6' 0.0291(18) 0.0190(18) 0.0171(16) -0.0021(14) -0.0010(14) -0.0057(15)
C29 0.025(2) 0.032(2) 0.054(3) 0.013(3) 0.009(2) -0.001(2)
C30 0.0237(18) 0.023(2) 0.026(2) 0.002(2) 0.0021(16) -0.0006(17)
C31 0.024(2) 0.038(3) 0.047(3) 0.002(2) 0.007(2) 0.007(2)
C32 0.029(2) 0.027(2) 0.050(3) -0.004(2) -0.003(2) 0.0102(19)
C33 0.030(2) 0.018(2) 0.045(3) -0.0011(19) -0.002(2) -0.0005(18)
C34 0.027(2) 0.019(2) 0.030(2) -0.0007(17) -0.0013(19) -0.0033(17)
C35 0.0252(19) 0.019(2) 0.025(2) -0.0062(17) -0.0024(16) -0.0030(18)
C36 0.028(2) 0.0188(18) 0.022(2) -0.0001(18) -0.005(2) -0.0085(15)
O311 0.086(5) 0.057(4) 0.045(4) -0.001(3) 0.003(3) 0.033(4)
C311 0.093(8) 0.043(5) 0.042(5) -0.004(4) 0.010(6) 0.033(5)
O1W 0.082(5) 0.075(5) 0.060(4) 0.003(4) 0.004(4) -0.021(4)

loop_
_atom_type_symbol
_atom_type_description
_atom_type_scat_dispersion_real
_atom_type_scat_dispersion_imag
_atom_type_scat_source
C C 0.0033 0.0016 'International Tables Vol C Tables 4.2.6.8 and 6.1.1.4'
H H 0.0000 0.0000 'International Tables Vol C Tables 4.2.6.8 and 6.1.1.4'
Ce Ce -0.2486 2.6331 'International Tables Vol C Tables 4.2.6.8 and 6.1.1.4'
Fe Fe 0.3463 0.8444 'International Tables Vol C Tables 4.2.6.8 and 6.1.1.4'
N N 0.0061 0.0033 'International Tables Vol C Tables 4.2.6.8 and 6.1.1.4'
O O 0.0106 0.0060 'International Tables Vol C Tables 4.2.6.8 and 6.1.1.4'

loop_
_exptl_crystal_face_index_h
_exptl_crystal_face_index_k
_exptl_crystal_face_index_l
_exptl_crystal_face_perp_dist
-2 -1 2 0.077
-2 1 0 0.054
-2 1 -2 0.043
-1 0 -2 0.038
-1 -1 0 0.082
-1 2 -2 0.057
0 0 1 0.051
0 -2 -1 0.088
0 2 1 0.065
1 1 -1 0.052
1 0 -1 0.048
1 1 0 0.062
2 -1 1 0.029
2 -1 2 0.031

loop_
_geom_angle_atom_site_label_1
_geom_angle_atom_site_label_2
_geom_angle_atom_site_label_3
_geom_angle
_geom_angle_site_symmetry_1
_geom_angle_site_symmetry_3
_geom_angle_publ_flag
O15 Ce1 O7 68.79(13) . . ?
O15 Ce1 O18 67.70(12) . . ?
O7 Ce1 O18 69.12(13) . . ?
O15' Ce1 O21' 137.9(10) . . ?
O15' Ce1 O7' 99.7(12) . . ?
O21' Ce1 O7' 115.5(12) . . ?
O15 Ce1 O6 114.38(11) . . ?
O7 Ce1 O6 48.99(12) . . ?
O18 Ce1 O6 72.27(11) . . ?
O15' Ce1 O6' 110.9(11) . . ?
O21' Ce1 O6' 109.8(11) . . ?
O7' Ce1 O6' 47.7(9) . . ?
O15' Ce1 O18' 65.2(13) . . ?
O21' Ce1 O18' 110.4(11) . . ?
O7' Ce1 O18' 62.8(13) . . ?
O6' Ce1 O18' 109.1(12) . . ?
O15' Ce1 O9' 69.7(12) . . ?
O21' Ce1 O9' 117.0(12) . . ?
O7' Ce1 O9' 106.8(14) . . ?
O6' Ce1 O9' 68.7(14) . . ?
O18' Ce1 O9' 130.2(12) . . ?
O15 Ce1 O9 110.78(11) . . ?
O7 Ce1 O9 69.01(12) . . ?
O18 Ce1 O9 134.91(11) . . ?
O6 Ce1 O9 68.05(11) . . ?
O15 Ce1 O21 132.20(11) . . ?
O7 Ce1 O21 110.81(12) . . ?
O18 Ce1 O21 68.23(12) . . ?
O6 Ce1 O21 67.42(12) . . ?
O9 Ce1 O21 113.05(12) . . ?
O1 Fe1 O2B 100.47(12) . . ?
O1 Fe1 O2 100.47(12) . . ?
O1 Fe1 N4 94.96(14) . . ?
O2B Fe1 N4 95.25(14) . . ?
O2 Fe1 N4 95.25(14) . . ?
O1 Fe1 N1 95.95(13) . . ?
O2B Fe1 N1 92.04(15) . . ?
O2 Fe1 N1 92.04(15) . . ?
N4 Fe1 N1 165.56(14) . . ?
O1 Fe1 N2 102.92(13) . . ?
O2B Fe1 N2 155.29(14) . . ?
O2 Fe1 N2 155.29(14) . . ?
N4 Fe1 N2 90.56(13) . . ?
N1 Fe1 N2 77.80(14) . . ?
O1 Fe1 N3 172.31(14) . . ?
O2B Fe1 N3 77.37(13) . . ?
O2 Fe1 N3 77.37(13) . . ?
N4 Fe1 N3 77.99(16) . . ?
N1 Fe1 N3 91.52(15) . . ?
N2 Fe1 N3 80.42(14) . . ?
O1 Fe2 O3B 99.79(12) . . ?
O1 Fe2 O3 99.79(12) . . ?
O1 Fe2 N8 94.65(12) . . ?
O3B Fe2 N8 89.18(13) . . ?
O3 Fe2 N8 89.18(13) . . ?
O1 Fe2 N5 91.60(13) . . ?
O3B Fe2 N5 100.25(13) . . ?
O3 Fe2 N5 100.25(13) . . ?
N8 Fe2 N5 167.65(13) . . ?
O1 Fe2 N7" 102.6(4) . . ?
N8 Fe2 N7" 80.4(5) . . ?
N5 Fe2 N7" 87.9(5) . . ?
O1 Fe2 N7' 102.6(4) . . ?
O3B Fe2 N7' 155.9(4) . . ?
N8 Fe2 N7' 80.4(5) . . ?
N5 Fe2 N7' 87.9(5) . . ?
O1 Fe2 N6 164.54(13) . . ?
O3 Fe2 N6 74.43(12) . . ?
N8 Fe2 N6 99.54(13) . . ?
N5 Fe2 N6 75.66(13) . . ?
O1 Fe2 N6' 164.54(13) . . ?
O3B Fe2 N6' 74.43(12) . . ?
N8 Fe2 N6' 99.54(13) . . ?
N5 Fe2 N6' 75.66(13) . . ?
N7' Fe2 N6' 85.9(4) . . ?
O1 Fe2 N7 111.4(2) . . ?
O3 Fe2 N7 145.4(2) . . ?
N8 Fe2 N7 74.3(2) . . ?
N5 Fe2 N7 93.5(2) . . ?
N6 Fe2 N7 78.6(2) . . ?
Fe2 O1 Fe1 132.22(15) . . ?
C16 O2 Fe1 121.9(3) . . ?
C16 O2 H2O 122(4) . . ?
Fe1 O2 H2O 116(4) . . ?
C36 O3 Fe2 121.8(3) . . ?
C36 O3 H2O 124(2) . . ?
Fe2 O3 H2O 111(3) . . ?
C16 O2B Fe1 121.9(3) . . ?
C36 O3B Fe2 121.8(3) . . ?
C36 O3B H3OB 118(3) . . ?
Fe2 O3B H3OB 117(4) . . ?
C18 O4 H4A 109.5 . . ?
C5 N1 C1 118.6(4) . . ?
C5 N1 Fe1 117.7(3) . . ?
C1 N1 Fe1 123.4(3) . . ?
C6 N2 C7 112.3(4) . . ?
C6 N2 C17 110.2(4) . . ?
C7 N2 C17 111.5(4) . . ?
C6 N2 Fe1 108.2(2) . . ?
C7 N2 Fe1 106.7(3) . . ?
C17 N2 Fe1 107.7(3) . . ?
C15 N3 C8 113.1(4) . . ?
C15 N3 C9 110.8(4) . . ?
C8 N3 C9 112.2(4) . . ?
C15 N3 Fe1 103.8(3) . . ?
C8 N3 Fe1 105.5(3) . . ?
C9 N3 Fe1 111.0(3) . . ?
C10 N4 C14 118.9(4) . . ?
C10 N4 Fe1 116.9(4) . . ?
C14 N4 Fe1 123.0(3) . . ?
C25 N5 C21 118.6(4) . . ?
C25 N5 Fe2 117.2(3) . . ?
C21 N5 Fe2 124.0(3) . . ?
C30 N8 C34 117.8(4) . . ?
C30 N8 Fe2 117.7(3) . . ?
C34 N8 Fe2 124.4(3) . . ?
O8 N9 O6 121.4(7) . . ?
O8 N9 O7 121.8(6) . . ?
O6 N9 O7 116.8(5) . . ?
N9 O6 Ce1 96.7(4) . . ?
N9 O7 Ce1 97.5(4) . . ?
O8' N9' O6' 123(4) . . ?
O8' N9' O7' 124(4) . . ?
O6' N9' O7' 113(3) . . ?
N9' O6' Ce1 99(2) . . ?
N9' O7' Ce1 100(2) . . ?
O11 N10 O10 120.2(6) . . ?
O11 N10 O9 121.2(6) . . ?
O10 N10 O9 118.5(5) . . ?
N10 O9 Ce1 96.5(3) . . ?
N10 O10 Ce1 95.9(3) . . ?
O11' N10' O10' 109(3) . . ?
O11' N10' O9' 135(4) . . ?
O10' N10' O9' 116(3) . . ?
N10' O9' Ce1 97(2) . . ?
N10' O10' Ce1 97(2) . . ?
O13 N11 O12 118.8(4) . . ?
O13 N11 O14 120.8(5) . . ?
O12 N11 O14 120.4(4) . . ?
N11 O12 Ce1 97.2(3) . . ?
N11 O13 Ce1 96.6(3) . . ?
O12' N11' O13' 105(3) . . ?
O12' N11' O14' 141(4) . . ?
O13' N11' O14' 113(3) . . ?
N11' O12' Ce1 98.6(18) . . ?
N11' O13' Ce1 97.8(17) . . ?
O17 N12 O16 121.7(6) . . ?
O17 N12 O15 121.8(7) . . ?
O16 N12 O15 116.5(5) . . ?
N12 O15 Ce1 99.2(3) . . ?
N12 O16 Ce1 95.7(3) . . ?
O17' N12' O16' 123(4) . . ?
O17' N12' O15' 126(4) . . ?
O16' N12' O15' 111(3) . . ?
N12' O15' Ce1 103(2) . . ?
N12' O16' Ce1 99(2) . . ?
O20 N13 O19 123.7(6) . . ?
O20 N13 O18 119.9(6) . . ?
O19 N13 O18 116.4(5) . . ?
N13 O18 Ce1 98.8(3) . . ?
N13 O19 Ce1 95.9(3) . . ?
O20' N13' O19' 126(4) . . ?
O20' N13' O18' 122(4) . . ?
O19' N13' O18' 112(3) . . ?
N13' O18' Ce1 99(2) . . ?
N13' O19' Ce1 96(2) . . ?
O23 N14 O21 121.1(5) . . ?
O23 N14 O22 121.8(6) . . ?
O21 N14 O22 117.2(6) . . ?
N14 O21 Ce1 98.2(3) . . ?
N14 O22 Ce1 96.1(3) . . ?
O23' N14' O21' 117(3) . . ?
O23' N14' O22' 120(4) . . ?
O21' N14' O22' 124(3) . . ?
O23' N14' Ce1 177(3) . . ?
O21' N14' Ce1 60.9(18) . . ?
O22' N14' Ce1 62.8(18) . . ?
N14' O21' Ce1 94(2) . . ?
N14' O22' Ce1 92(2) . . ?
N1 C1 C2 122.6(4) . . ?
N1 C1 H1 118.7 . . ?
C2 C1 H1 118.7 . . ?
C1 C2 C3 118.0(4) . . ?
C1 C2 H2 121.0 . . ?
C3 C2 H2 121.0 . . ?
C4 C3 C2 119.9(4) . . ?
C4 C3 H3 120.0 . . ?
C2 C3 H3 120.0 . . ?
C3 C4 C5 118.7(4) . . ?
C3 C4 H4 120.7 . . ?
C5 C4 H4 120.7 . . ?
N1 C5 C4 122.0(4) . . ?
N1 C5 C6 116.6(4) . . ?
C4 C5 C6 121.2(4) . . ?
N2 C6 C5 114.2(4) . . ?
N2 C6 H6A 108.7 . . ?
C5 C6 H6A 108.7 . . ?
N2 C6 H6B 108.7 . . ?
C5 C6 H6B 108.7 . . ?
H6A C6 H6B 107.6 . . ?
N2 C7 C8 111.2(4) . . ?
N2 C7 H7A 109.4 . . ?
C8 C7 H7A 109.4 . . ?
N2 C7 H7B 109.4 . . ?
C8 C7 H7B 109.4 . . ?
H7A C7 H7B 108.0 . . ?
N3 C8 C7 108.8(4) . . ?
N3 C8 H8A 109.9 . . ?
C7 C8 H8A 109.9 . . ?
N3 C8 H8B 109.9 . . ?
C7 C8 H8B 109.9 . . ?
H8A C8 H8B 108.3 . . ?
N3 C9 C10 113.9(4) . . ?
N3 C9 H9A 108.8 . . ?
C10 C9 H9A 108.8 . . ?
N3 C9 H9B 108.8 . . ?
C10 C9 H9B 108.8 . . ?
H9A C9 H9B 107.7 . . ?
N4 C10 C11 121.0(5) . . ?
N4 C10 C9 117.5(4) . . ?
C11 C10 C9 121.4(5) . . ?
C12 C11 C10 119.5(5) . . ?
C12 C11 H11 120.2 . . ?
C10 C11 H11 120.2 . . ?
C11 C12 C13 119.5(5) . . ?
C11 C12 H12 120.3 . . ?
C13 C12 H12 120.3 . . ?
C14 C13 C12 118.3(6) . . ?
C14 C13 H13 120.9 . . ?
C12 C13 H13 120.9 . . ?
N4 C14 C13 122.6(5) . . ?
N4 C14 H14 118.7 . . ?
C13 C14 H14 118.7 . . ?
N3 C15 C16 108.4(4) . . ?
N3 C15 H15A 110.0 . . ?
C16 C15 H15A 110.0 . . ?
N3 C15 H15B 110.0 . . ?
C16 C15 H15B 110.0 . . ?
H15A C15 H15B 108.4 . . ?
O2B C16 C15 107.4(4) . . ?
O2 C16 C15 107.4(4) . . ?
O2 C16 H16A 110.2 . . ?
C15 C16 H16A 110.2 . . ?
O2 C16 H16B 110.2 . . ?
C15 C16 H16B 110.2 . . ?
H16A C16 H16B 108.5 . . ?
N2 C17 C18 117.2(4) . . ?
N2 C17 H17A 108.0 . . ?
C18 C17 H17A 108.0 . . ?
N2 C17 H17B 108.0 . . ?
C18 C17 H17B 108.0 . . ?
H17A C17 H17B 107.2 . . ?
O4 C18 C17 114.3(4) . . ?
O4 C18 H18A 108.7 . . ?
C17 C18 H18A 108.7 . . ?
O4 C18 H18B 108.7 . . ?
C17 C18 H18B 108.7 . . ?
H18A C18 H18B 107.6 . . ?
N5 C21 C22 123.1(4) . . ?
N5 C21 H21 118.4 . . ?
C22 C21 H21 118.4 . . ?
C21 C22 C23 118.0(4) . . ?
C21 C22 H22 121.0 . . ?
C23 C22 H22 121.0 . . ?
C24 C23 C22 119.5(4) . . ?
C24 C23 H23 120.2 . . ?
C22 C23 H23 120.2 . . ?
C23 C24 C25 119.4(4) . . ?
C23 C24 H24 120.3 . . ?
C25 C24 H24 120.3 . . ?
N5 C25 C24 121.3(4) . . ?
N5 C25 C26 116.6(4) . . ?
C24 C25 C26 121.7(5) . . ?
N5 C25 C26' 117.1(9) . . ?
C24 C25 C26' 121.4(9) . . ?
C25 C26 N6 109.6(5) . . ?
C25 C26 H26A 109.7 . . ?
N6 C26 H26A 109.7 . . ?
C25 C26 H26B 109.7 . . ?
N6 C26 H26B 109.7 . . ?
H26A C26 H26B 108.2 . . ?
C27 N6 C35 115.9(4) . . ?
C27 N6 C26 107.6(6) . . ?
C35 N6 C26 108.6(4) . . ?
C27 N6 Fe2 112.4(3) . . ?
C35 N6 Fe2 104.4(2) . . ?
C26 N6 Fe2 107.6(3) . . ?
N6 C27 C28 106.7(6) . . ?
N6 C27 H27A 110.4 . . ?
C28 C27 H27A 110.4 . . ?
N6 C27 H27B 110.4 . . ?
C28 C27 H27B 110.4 . . ?
H27A C27 H27B 108.6 . . ?
C27 C28 N7 113.0(6) . . ?
C27 C28 H28A 109.0 . . ?
N7 C28 H28A 109.0 . . ?
C27 C28 H28B 109.0 . . ?
N7 C28 H28B 109.0 . . ?
H28A C28 H28B 107.8 . . ?
C29 N7 C37 110.6(5) . . ?
C29 N7 C28 104.7(6) . . ?
C37 N7 C28 107.1(5) . . ?
C29 N7 Fe2 110.1(4) . . ?
C37 N7 Fe2 118.8(5) . . ?
C28 N7 Fe2 104.3(4) . . ?
N7 C37 C38 115.3(6) . . ?
N7 C37 H37A 108.4 . . ?
C38 C37 H37A 108.4 . . ?
N7 C37 H37B 108.4 . . ?
C38 C37 H37B 108.4 . . ?
H37A C37 H37B 107.5 . . ?
O5 C38 C37 106.9(6) . . ?
O5 C38 H38A 110.3 . . ?
C37 C38 H38A 110.3 . . ?
O5 C38 H38B 110.3 . . ?
C37 C38 H38B 110.3 . . ?
H38A C38 H38B 108.6 . . ?
C38 O5 H5A 109.5 . . ?
N6' C26' C25 113.6(13) . . ?
N6' C26' H26C 108.8 . . ?
C25 C26' H26C 108.8 . . ?
N6' C26' H26D 108.8 . . ?
C25 C26' H26D 108.8 . . ?
H26C C26' H26D 107.7 . . ?
C26' N6' C35 116.2(9) . . ?
C26' N6' C27' 116.5(14) . . ?
C35 N6' C27' 105.7(7) . . ?
C26' N6' Fe2 112.5(7) . . ?
C35 N6' Fe2 104.4(2) . . ?
C27' N6' Fe2 99.6(7) . . ?
C28' C27' N6' 110.0(11) . . ?
C28' C27' H27C 109.7 . . ?
N6' C27' H27C 109.7 . . ?
C28' C27' H27D 109.7 . . ?
N6' C27' H27D 109.7 . . ?
H27C C27' H27D 108.2 . . ?
N7' C28' C27' 112.4(11) . . ?
N7' C28' H28C 109.1 . . ?
C27' C28' H28C 109.1 . . ?
N7' C28' H28D 109.1 . . ?
C27' C28' H28D 109.1 . . ?
H28C C28' H28D 107.9 . . ?
C37' N7' C28' 126.0(15) . . ?
C37' N7' C29 92.8(15) . . ?
C28' N7' C29 116.5(11) . . ?
C37' N7' Fe2 110.9(12) . . ?
C28' N7' Fe2 102.6(8) . . ?
C29 N7' Fe2 107.1(8) . . ?
N7' C37' C38' 121.0(16) . . ?
N7' C37' H37C 107.1 . . ?
C38' C37' H37C 107.1 . . ?
N7' C37' H37D 107.1 . . ?
C38' C37' H37D 107.1 . . ?
H37C C37' H37D 106.8 . . ?
O5' C38' C37' 121.5(15) . . ?
O5' C38' H38D 107.0 . . ?
C37' C38' H38D 107.0 . . ?
O5' C38' H38C 107.0 . . ?
C37' C38' H38C 107.0 . . ?
H38D C38' H38C 106.7 . . ?
C38' O5' H5'A 109.5 . . ?
C37" N7" C29 113.8(15) . . ?
C37" N7" Fe2 105.7(11) . . ?
C29 N7" Fe2 107.1(8) . . ?
N7" C37" C38" 114.9(15) . . ?
N7" C37" H37E 108.5 . . ?
C38" C37" H37E 108.5 . . ?
N7" C37" H37F 108.5 . . ?
C38" C37" H37F 108.5 . . ?
H37E C37" H37F 107.5 . . ?
O5" C38" C37" 93.0(15) . . ?
O5" C38" H38E 113.1 . . ?
C37" C38" H38E 113.1 . . ?
O5" C38" H38F 113.1 . . ?
C37" C38" H38F 113.1 . . ?
H38E C38" H38F 110.5 . . ?
C38" O5" H5"A 109.5 . . ?
N7 C29 C30 109.3(4) . . ?
C30 C29 N7' 116.7(5) . . ?
C30 C29 N7" 116.7(5) . . ?
N7 C29 H29A 109.8 . . ?
C30 C29 H29A 109.8 . . ?
N7 C29 H29B 109.8 . . ?
C30 C29 H29B 109.8 . . ?
H29A C29 H29B 108.3 . . ?
N8 C30 C31 121.9(4) . . ?
N8 C30 C29 115.7(4) . . ?
C31 C30 C29 122.2(4) . . ?
C32 C31 C30 119.0(4) . . ?
C32 C31 H31 120.5 . . ?
C30 C31 H31 120.5 . . ?
C33 C32 C31 119.4(4) . . ?
C33 C32 H32 120.3 . . ?
C31 C32 H32 120.3 . . ?
C34 C33 C32 118.6(5) . . ?
C34 C33 H33 120.7 . . ?
C32 C33 H33 120.7 . . ?
N8 C34 C33 123.1(4) . . ?
N8 C34 H34 118.4 . . ?
C33 C34 H34 118.4 . . ?
N6' C35 C36 108.2(3) . . ?
N6 C35 C36 108.2(3) . . ?
N6 C35 H35A 110.1 . . ?
C36 C35 H35A 110.1 . . ?
N6 C35 H35B 110.1 . . ?
C36 C35 H35B 110.1 . . ?
H35A C35 H35B 108.4 . . ?
O3B C36 C35 108.2(3) . . ?
O3 C36 C35 108.2(3) . . ?
O3 C36 H36A 110.1 . . ?
C35 C36 H36A 110.1 . . ?
O3 C36 H36B 110.1 . . ?
C35 C36 H36B 110.1 . . ?
H36A C36 H36B 108.4 . . ?
C311 O311 H311 109.5 . . ?
O311 C311 H31A 109.5 . . ?
O311 C311 H31B 109.5 . . ?
H31A C311 H31B 109.5 . . ?
O311 C311 H31C 109.5 . . ?
H31A C311 H31C 109.5 . . ?
H31B C311 H31C 109.5 . . ?
C312 O312 H312 109.5 . . ?
O312 C312 H31D 109.5 . . ?
O312 C312 H31E 109.5 . . ?
H31D C312 H31E 109.5 . . ?
O312 C312 H31F 109.5 . . ?
H31D C312 H31F 109.5 . . ?
H31E C312 H31F 109.5 . . ?
H1WA O1W H1WB 103(2) . . ?

loop_
_geom_bond_atom_site_label_1
_geom_bond_atom_site_label_2
_geom_bond_distance
_geom_bond_site_symmetry_2
_geom_bond_publ_flag
Ce1 O15 2.586(4) . ?
Ce1 O7 2.593(4) . ?
Ce1 O15' 2.602(14) . ?
Ce1 O18 2.603(3) . ?
Ce1 O21' 2.603(14) . ?
Ce1 O7' 2.606(14) . ?
Ce1 O6 2.614(3) . ?
Ce1 O6' 2.616(14) . ?
Ce1 O18' 2.620(14) . ?
Ce1 O9' 2.620(14) . ?
Ce1 O9 2.622(3) . ?
Ce1 O21 2.622(3) . ?
Fe1 O1 1.805(3) . ?
Fe1 O2B 1.963(3) . ?
Fe1 O2 1.963(3) . ?
Fe1 N4 2.138(4) . ?
Fe1 N1 2.140(4) . ?
Fe1 N2 2.244(4) . ?
Fe1 N3 2.249(4) . ?
Fe2 O1 1.798(3) . ?
Fe2 O3B 1.988(3) . ?
Fe2 O3 1.988(3) . ?
Fe2 N8 2.157(4) . ?
Fe2 N5 2.159(3) . ?
Fe2 N7" 2.213(11) . ?
Fe2 N7' 2.213(11) . ?
Fe2 N6 2.231(3) . ?
Fe2 N6' 2.231(3) . ?
Fe2 N7 2.246(5) . ?
O2 C16 1.421(5) . ?
O2 H2O 0.953(14) . ?
O3 C36 1.436(5) . ?
O3 H2O 1.474(14) . ?
O2B C16 1.421(5) . ?
O3B C36 1.436(5) . ?
O3B H3OB 0.955(14) . ?
O4 C18 1.415(6) . ?
O4 H4A 0.8400 . ?
N1 C5 1.341(6) . ?
N1 C1 1.354(6) . ?
N2 C6 1.493(5) . ?
N2 C7 1.497(6) . ?
N2 C17 1.498(6) . ?
N3 C15 1.478(7) . ?
N3 C8 1.490(6) . ?
N3 C9 1.490(6) . ?
N4 C10 1.344(6) . ?
N4 C14 1.352(7) . ?
N5 C25 1.339(6) . ?
N5 C21 1.349(5) . ?
N8 C30 1.341(5) . ?
N8 C34 1.350(6) . ?
N9 O8 1.230(6) . ?
N9 O6 1.265(9) . ?
N9 O7 1.270(9) . ?
N9' O8' 1.23(2) . ?
N9' O6' 1.26(3) . ?
N9' O7' 1.27(3) . ?
N10 O11 1.227(6) . ?
N10 O10 1.245(8) . ?
N10 O9 1.281(8) . ?
N10' O11' 1.24(2) . ?
N10' O10' 1.26(3) . ?
N10' O9' 1.29(3) . ?
N11 O13 1.240(7) . ?
N11 O12 1.243(6) . ?
N11 O14 1.254(6) . ?
N11' O12' 1.23(2) . ?
N11' O13' 1.24(3) . ?
N11' O14' 1.25(2) . ?
N12 O17 1.236(6) . ?
N12 O16 1.257(8) . ?
N12 O15 1.274(7) . ?
N12' O17' 1.22(2) . ?
N12' O16' 1.26(3) . ?
N12' O15' 1.26(3) . ?
N13 O20 1.234(6) . ?
N13 O19 1.271(8) . ?
N13 O18 1.273(7) . ?
N13' O20' 1.23(2) . ?
N13' O19' 1.27(3) . ?
N13' O18' 1.27(3) . ?
N14 O23 1.226(7) . ?
N14 O21 1.253(7) . ?
N14 O22 1.272(6) . ?
N14' O23' 1.23(3) . ?
N14' O21' 1.25(3) . ?
N14' O22' 1.28(3) . ?
C1 C2 1.379(7) . ?
C1 H1 0.9500 . ?
C2 C3 1.391(7) . ?
C2 H2 0.9500 . ?
C3 C4 1.378(7) . ?
C3 H3 0.9500 . ?
C4 C5 1.390(6) . ?
C4 H4 0.9500 . ?
C5 C6 1.502(6) . ?
C6 H6A 0.9900 . ?
C6 H6B 0.9900 . ?
C7 C8 1.517(8) . ?
C7 H7A 0.9900 . ?
C7 H7B 0.9900 . ?
C8 H8A 0.9900 . ?
C8 H8B 0.9900 . ?
C9 C10 1.522(8) . ?
C9 H9A 0.9900 . ?
C9 H9B 0.9900 . ?
C10 C11 1.389(7) . ?
C11 C12 1.376(9) . ?
C11 H11 0.9500 . ?
C12 C13 1.386(8) . ?
C12 H12 0.9500 . ?
C13 C14 1.374(7) . ?
C13 H13 0.9500 . ?
C14 H14 0.9500 . ?
C15 C16 1.526(7) . ?
C15 H15A 0.9900 . ?
C15 H15B 0.9900 . ?
C16 H16A 0.9900 . ?
C16 H16B 0.9900 . ?
C17 C18 1.523(6) . ?
C17 H17A 0.9900 . ?
C17 H17B 0.9900 . ?
C18 H18A 0.9900 . ?
C18 H18B 0.9900 . ?
C21 C22 1.368(6) . ?
C21 H21 0.9500 . ?
C22 C23 1.389(7) . ?
C22 H22 0.9500 . ?
C23 C24 1.372(7) . ?
C23 H23 0.9500 . ?
C24 C25 1.391(6) . ?
C24 H24 0.9500 . ?
C25 C26 1.495(7) . ?
C25 C26' 1.502(12) . ?
C26 N6 1.514(9) . ?
C26 H26A 0.9900 . ?
C26 H26B 0.9900 . ?
N6 C27 1.478(7) . ?
N6 C35 1.481(5) . ?
C27 C28 1.488(10) . ?
C27 H27A 0.9900 . ?
C27 H27B 0.9900 . ?
C28 N7 1.514(10) . ?
C28 H28A 0.9900 . ?
C28 H28B 0.9900 . ?
N7 C29 1.437(8) . ?
N7 C37 1.482(9) . ?
C37 C38 1.504(9) . ?
C37 H37A 0.9900 . ?
C37 H37B 0.9900 . ?
C38 O5 1.431(8) . ?
C38 H38A 0.9900 . ?
C38 H38B 0.9900 . ?
O5 H5A 0.8400 . ?
C26' N6' 1.437(19) . ?
C26' H26C 0.9900 . ?
C26' H26D 0.9900 . ?
N6' C35 1.481(5) . ?
N6' C27' 1.561(15) . ?
C27' C28' 1.525(17) . ?
C27' H27C 0.9900 . ?
C27' H27D 0.9900 . ?
C28' N7' 1.472(18) . ?
C28' H28C 0.9900 . ?
C28' H28D 0.9900 . ?
N7' C37' 1.42(2) . ?
N7' C29 1.55(2) . ?
C37' C38' 1.503(19) . ?
C37' H37C 0.9900 . ?
C37' H37D 0.9900 . ?
C38' O5' 1.346(18) . ?
C38' H38D 0.9900 . ?
C38' H38C 0.9900 . ?
O5' H5'A 0.8400 . ?
N7" C37" 1.46(2) . ?
N7" C29 1.55(2) . ?
C37" C38" 1.56(2) . ?
C37" H37E 0.9900 . ?
C37" H37F 0.9900 . ?
C38" O5" 1.451(19) . ?
C38" H38E 0.9900 . ?
C38" H38F 0.9900 . ?
O5" H5"A 0.8400 . ?
C29 C30 1.517(7) . ?
C29 H29A 0.9900 . ?
C29 H29B 0.9900 . ?
C30 C31 1.392(6) . ?
C31 C32 1.375(7) . ?
C31 H31 0.9500 . ?
C32 C33 1.373(7) . ?
C32 H32 0.9500 . ?
C33 C34 1.372(6) . ?
C33 H33 0.9500 . ?
C34 H34 0.9500 . ?
C35 C36 1.521(6) . ?
C35 H35A 0.9900 . ?
C35 H35B 0.9900 . ?
C36 H36A 0.9900 . ?
C36 H36B 0.9900 . ?
O311 C311 1.374(12) . ?
O311 H311 0.8400 . ?
C311 H31A 0.9800 . ?
C311 H31B 0.9800 . ?
C311 H31C 0.9800 . ?
O312 C312 1.34(2) . ?
O312 H312 0.8400 . ?
C312 H31D 0.9800 . ?
C312 H31E 0.9800 . ?
C312 H31F 0.9800 . ?
O1W H1WA 0.961(14) . ?
O1W H1WB 0.957(14) . ?

loop_
_geom_hbond_atom_site_label_D
_geom_hbond_atom_site_label_H
_geom_hbond_atom_site_label_A
_geom_hbond_distance_DH
_geom_hbond_distance_HA
_geom_hbond_distance_DA
_geom_hbond_angle_DHA
_geom_hbond_site_symmetry_A
_geom_hbond_publ_flag
O2^a H2O^a O3^a 0.953(14) 1.474(14) 2.384(4) 158(5) . yes
O3B^b H3OB^b O2B^b 0.955(14) 1.481(14) 2.384(4) 156(4) . yes
O4 H4A O14^a 0.84 2.11 2.930(6) 166.5 . yes
O5^a H5A^a N11^a 0.84 2.60 3.381(7) 155.5 . yes
O5^a H5A^a O13^a 0.84 2.09 2.916(7) 169.7 . yes
O5^a H5A^a O14^a 0.84 2.61 3.252(7) 133.7 . yes
O5'^b H5'A^b O23'^b 0.84 2.20 3.04(7) 172.8 3_556 yes
O311^a H311^a O22^a 0.84 2.21 2.796(8) 127.0 . yes
O312^b H312^b N9'^b 0.84 2.63 3.30(5) 137.9 . yes
O312^b H312^b O6'^b 0.84 2.23 2.94(3) 143.7 . yes
O312^b H312^b O22'^b 0.84 2.55 3.27(4) 144.4 . yes
O1W^a H1WA^a O311^a 0.961(14) 1.76(3) 2.709(11) 168(10) . yes

loop_
_bruker_diffrn_runs_axis
_bruker_diffrn_runs_distance
_bruker_diffrn_runs_theta
_bruker_diffrn_runs_omega
_bruker_diffrn_runs_phi
_bruker_diffrn_runs_chi
_bruker_diffrn_runs_width
_bruker_diffrn_runs_images
_bruker_diffrn_runs_time
_bruker_diffrn_runs_wavelength
_bruker_diffrn_runs_voltage
_bruker_diffrn_runs_current
_bruker_diffrn_runs_temperature
Phi 70.00102999999999 0.0 3.1e-05 0.0 54.73995 1.0 180 1.0 0.71073 50.0 1.400488 99.99999999999997
Phi 70.00102999999999 0.0 3.1e-05 180.0 54.73995 1.0 180 1.0 0.71073 50.0 1.401418 99.99999999999997
Omega 70.00102999999999 9.819 358.373 359.9999 -44.49990000000004 0.5 272 5.0 0.71073 50.0 1.40065 99.99999999999997
Phi 70.00102999999999 9.819 358.373 345.2669 -44.49990000000004 0.5 269 5.0 0.71073 50.0 1.40034 99.99999999999997
Omega 70.00102999999999 9.819 358.373 51.00053 -44.49990000000004 0.5 272 5.0 0.71073 50.0 1.401636 99.99999999999997
Phi 70.00102999999999 9.819 340.6472 103.5671 -23.999899999999993 -0.5 269 5.0 0.71073 50.0 1.400114 99.99999999999997
